data_7104479
loop_
_publ_author_name
'Arunachalam, M'
'Ghosh, Pradyut'

_publ_section_title
;
 Formation of a nitrate zipped dimeric capsule and un-zipping by
 chloride doping.
;
_journal_issue 22
_journal_name_full 'Chemical communications (Cambridge, England)'
_journal_page_first 3184
_journal_page_last 3186
_journal_paper_doi 10.1039/b823018h
_journal_volume 34
_journal_year 2009
_chemical_formula_sum 'C33 H41 Cl N8 O10'
_chemical_formula_weight 745.19
_chemical_name_systematic
;
?
;
_space_group_IT_number 12
_symmetry_cell_setting monoclinic
_symmetry_space_group_name_Hall '-C 2y'
_symmetry_space_group_name_H-M 'C 1 2/m 1'
_atom_sites_solution_hydrogens geom
_atom_sites_solution_primary direct
_atom_sites_solution_secondary difmap
_audit_creation_method SHELXL-97
_cell_angle_alpha 90.00
_cell_angle_beta 100.711(2)
_cell_angle_gamma 90.00
_cell_formula_units_Z 4
_cell_length_a 22.8777(19)
_cell_length_b 11.0220(9)
_cell_length_c 13.5118(11)
_cell_measurement_reflns_used 625
_cell_measurement_temperature 100(2)
_cell_measurement_theta_max 0.973
_cell_measurement_theta_min 0.912
_cell_volume 3347.7(5)
_computing_cell_refinement 'BRUKER AXS SMART 3'
_computing_data_collection 'BRUKER AXS SMART 3'
_computing_data_reduction 'BRUKER AXS SAINT'
_computing_molecular_graphics 'BRUKER SHELXTL'
_computing_publication_material 'MERCURY 1.4'
_computing_structure_refinement 'SHELXL-97 (Sheldrick, 1997)'
_computing_structure_solution 'SHELXS-97 (Sheldrick, 1990)'
_diffrn_ambient_temperature 100(2)
_diffrn_detector_area_resol_mean 3
_diffrn_measured_fraction_theta_full 0.996
_diffrn_measured_fraction_theta_max 0.996
_diffrn_measurement_device_type 'BRUKER CCD AREA DETECTOR'
_diffrn_measurement_method 'OMEGA SCAN'
_diffrn_radiation_monochromator graphite
_diffrn_radiation_source 'fine-focus sealed tube'
_diffrn_radiation_type MoK\a
_diffrn_radiation_wavelength 0.71073
_diffrn_reflns_av_R_equivalents 0.0520
_diffrn_reflns_av_sigmaI/netI 0.0356
_diffrn_reflns_limit_h_max 26
_diffrn_reflns_limit_h_min -26
_diffrn_reflns_limit_k_max 13
_diffrn_reflns_limit_k_min -13
_diffrn_reflns_limit_l_max 15
_diffrn_reflns_limit_l_min -15
_diffrn_reflns_number 19006
_diffrn_reflns_theta_full 24.86
_diffrn_reflns_theta_max 24.86
_diffrn_reflns_theta_min 1.53
_exptl_absorpt_coefficient_mu 0.187
_exptl_absorpt_correction_T_max 0.9725
_exptl_absorpt_correction_T_min 0.9123
_exptl_absorpt_correction_type multi-scan
_exptl_absorpt_process_details SADABS
_exptl_crystal_colour COLORLESS
_exptl_crystal_density_diffrn 1.479
_exptl_crystal_density_method 'not measured'
_exptl_crystal_description BLOCK
_exptl_crystal_F_000 1568
_exptl_crystal_size_max 0.50
_exptl_crystal_size_mid 0.30
_exptl_crystal_size_min 0.15
_refine_diff_density_max 1.323
_refine_diff_density_min -0.789
_refine_diff_density_rms 0.101
_refine_ls_extinction_method none
_refine_ls_goodness_of_fit_ref 1.068
_refine_ls_hydrogen_treatment mixed
_refine_ls_matrix_type full
_refine_ls_number_parameters 269
_refine_ls_number_reflns 3047
_refine_ls_number_restraints 0
_refine_ls_restrained_S_all 1.068
_refine_ls_R_factor_all 0.0915
_refine_ls_R_factor_gt 0.0767
_refine_ls_shift/su_max 0.001
_refine_ls_shift/su_mean 0.000
_refine_ls_structure_factor_coef Fsqd
_refine_ls_weighting_details 'calc w=1/[\s^2^(Fo^2^)+(0.1445P)^2^+14.8955P] where P=(Fo^2^+2Fc^2^)/3'
_refine_ls_weighting_scheme calc
_refine_ls_wR_factor_gt 0.2300
_refine_ls_wR_factor_ref 0.2449
_reflns_number_gt 2459
_reflns_number_total 3047
_reflns_threshold_expression >2sigma(I)
_cod_data_source_file b823018h.txt
_cod_data_source_block complex2'
_cod_depositor_comments
;
The following automatic conversions were performed:
'_symmetry_cell_setting' value 'MONOCLINIC' changed to 'monoclinic'
according to '/home/saulius/struct/CIF-dictionaries/cif_core.dic'
dictionary named 'cif_core.dic' version 2.4.1 from
2010-06-29.

'_exptl_absorpt_correction_type' value 'MULTI-SCAN' changed
to 'multi-scan' according to
'/home/saulius/struct/CIF-dictionaries/cif_core.dic' dictionary named
'cif_core.dic' version 2.4.1 from 2010-06-29.

Automatic conversion script
Id: cif_fix_enum 1527 2010-12-29 10:47:43Z saulius 

2018-06-17
Z value and formula fixed to values more according to usual
chemical conventions.                 miguel
;
_cod_original_formula_sum 'C66 H82 Cl2 N16 O20'
_cod_original_formula_weight 1490.38
_cod_original_formula_units_Z 2
_cod_original_sg_symbol_H-M C2/m
_cod_database_code 7104479

loop_
_symmetry_equiv_pos_as_xyz
'x, y, z'
'-x, y, -z'
'x+1/2, y+1/2, z'
'-x+1/2, y+1/2, -z'
'-x, -y, -z'
'x, -y, z'
'-x+1/2, -y+1/2, -z'
'x+1/2, -y+1/2, z'

loop_
_atom_site_label
_atom_site_type_symbol
_atom_site_fract_x
_atom_site_fract_y
_atom_site_fract_z
_atom_site_U_iso_or_equiv
_atom_site_adp_type
_atom_site_occupancy
_atom_site_symmetry_multiplicity
_atom_site_calc_flag
_atom_site_refinement_flags
_atom_site_disorder_assembly
_atom_site_disorder_group
C1 C 0.0319(2) 0.0000 0.7172(4) 0.0245(12) Uani 1 2 d S . .
H1B H 0.061(3) 0.0000 0.685(6) 0.05(2) Uiso 1 2 d S . .
H1A H 0.0057(16) 0.070(3) 0.695(3) 0.016(9) Uiso 1 1 d . . .
C2 C 0.0519(2) 0.0000 0.8307(4) 0.0221(11) Uani 1 2 d S . .
C3 C 0.06104(14) 0.1097(3) 0.8831(3) 0.0206(8) Uani 1 1 d . . .
C4 C 0.05688(16) 0.2276(4) 0.8250(3) 0.0242(9) Uani 1 1 d . . .
H4A H 0.0171 0.2363 0.7858 0.029 Uiso 1 1 calc R . .
H4B H 0.0639 0.2948 0.8721 0.029 Uiso 1 1 calc R . .
N5 N 0.10048(13) 0.2325(3) 0.7570(2) 0.0226(7) Uani 1 1 d . . .
C6 C 0.08761(16) 0.2593(4) 0.6598(3) 0.0252(9) Uani 1 1 d . . .
H6 H 0.0499 0.2788 0.6246 0.030 Uiso 1 1 calc R . .
N7 N 0.13600(15) 0.2545(3) 0.6200(3) 0.0272(8) Uani 1 1 d . . .
H7 H 0.130(2) 0.269(4) 0.571(4) 0.028(14) Uiso 1 1 d . . .
C8 C 0.18385(16) 0.2222(3) 0.6937(3) 0.0233(8) Uani 1 1 d . . .
C9 C 0.24358(17) 0.2034(4) 0.6902(3) 0.0273(9) Uani 1 1 d . . .
H9 H 0.2582 0.2126 0.6309 0.033 Uiso 1 1 calc R . .
C10 C 0.27997(17) 0.1703(4) 0.7792(3) 0.0292(9) Uani 1 1 d . . .
H10 H 0.3201 0.1559 0.7799 0.035 Uiso 1 1 calc R . .
C11 C 0.25758(16) 0.1581(4) 0.8689(3) 0.0283(9) Uani 1 1 d . . .
H11 H 0.2834 0.1356 0.9276 0.034 Uiso 1 1 calc R . .
C12 C 0.19876(16) 0.1782(4) 0.8723(3) 0.0249(8) Uani 1 1 d . . .
H12 H 0.1845 0.1719 0.9322 0.030 Uiso 1 1 calc R . .
C13 C 0.16149(15) 0.2087(3) 0.7821(3) 0.0222(8) Uani 1 1 d . . .
C14 C 0.07532(14) 0.1107(4) 0.9885(3) 0.0229(8) Uani 1 1 d . . .
C15 C 0.08548(17) 0.2288(4) 1.0462(3) 0.0278(9) Uani 1 1 d . . .
H15C H 0.1045 0.2858 1.0088 0.042 Uiso 1 1 calc R . .
H15A H 0.1105 0.2144 1.1105 0.042 Uiso 1 1 calc R . .
H15B H 0.0480 0.2610 1.0560 0.042 Uiso 1 1 calc R . .
C16 C 0.0804(2) 0.0000 1.0406(4) 0.0220(11) Uani 1 2 d S . .
C17 C 0.0917(2) 0.0000 1.1544(4) 0.0252(12) Uani 1 2 d S . .
H17 H 0.0712(18) 0.071(4) 1.175(3) 0.025(10) Uiso 1 1 d . . .
N18 N 0.15627(18) 0.0000 1.1984(3) 0.0242(10) Uani 1 2 d S . .
C19 C 0.2013(2) 0.0000 1.1483(4) 0.0255(12) Uani 1 2 d S . .
H19 H 0.1970 0.0000 1.0785 0.031 Uiso 1 2 calc SR . .
N20 N 0.2530(2) 0.0000 1.2116(4) 0.0275(11) Uani 1 2 d S . .
H20 H 0.284(4) 0.0000 1.199(6) 0.06(2) Uiso 1 2 d S . .
C21 C 0.2420(2) 0.0000 1.3091(4) 0.0300(13) Uani 1 2 d S . .
C22 C 0.2793(3) 0.0000 1.4015(4) 0.0311(13) Uani 1 2 d S . .
H22 H 0.3204 0.0000 1.4071 0.037 Uiso 1 2 calc SR . .
C23 C 0.2533(3) 0.0000 1.4844(5) 0.0375(15) Uani 1 2 d S . .
H23 H 0.2775 0.0000 1.5479 0.045 Uiso 1 2 calc SR . .
C24 C 0.1915(3) 0.0000 1.4769(4) 0.0347(14) Uani 1 2 d S . .
H24 H 0.1756 0.0000 1.5355 0.042 Uiso 1 2 calc SR . .
C25 C 0.1533(3) 0.0000 1.3843(4) 0.0298(13) Uani 1 2 d S . .
H25 H 0.1122 0.0000 1.3790 0.036 Uiso 1 2 calc SR . .
C26 C 0.1796(2) 0.0000 1.3009(4) 0.0250(12) Uani 1 2 d S . .
N27 N 0.40896(13) 0.2319(3) 0.6241(2) 0.0239(7) Uani 1 1 d . . .
O28 O 0.41612(14) 0.2405(3) 0.7162(2) 0.0442(9) Uani 1 1 d . . .
O29 O 0.44821(13) 0.2618(4) 0.5770(2) 0.0510(10) Uani 1 1 d . . .
O30 O 0.35960(12) 0.1943(3) 0.57470(19) 0.0349(7) Uani 1 1 d . . .
Cl31 Cl 0.35790(7) 0.0000 0.10501(12) 0.0372(5) Uani 1 2 d S . .
O32 O 0.4338(4) 0.0000 0.8101(7) 0.118(3) Uiso 1 2 d S . .
O33 O 0.0397(8) 0.5000 0.5106(17) 0.292(10) Uiso 1 2 d S . .
O34 O 0.5274(10) 0.0000 0.9800(19) 0.299(11) Uiso 1 2 d S . .
O35 O 1.0299(6) 0.5000 0.7031(9) 0.160(4) Uiso 1 2 d S . .

loop_
_atom_site_aniso_label
_atom_site_aniso_U_11
_atom_site_aniso_U_22
_atom_site_aniso_U_33
_atom_site_aniso_U_23
_atom_site_aniso_U_13
_atom_site_aniso_U_12
C1 0.019(3) 0.036(3) 0.019(3) 0.000 0.003(2) 0.000
C2 0.013(2) 0.037(3) 0.018(2) 0.000 0.0065(19) 0.000
C3 0.0106(16) 0.032(2) 0.0201(17) 0.0005(15) 0.0054(13) -0.0013(14)
C4 0.0150(18) 0.038(2) 0.0206(18) -0.0018(16) 0.0063(14) 0.0005(15)
N5 0.0159(15) 0.0326(18) 0.0199(15) 0.0021(13) 0.0049(12) -0.0006(13)
C6 0.0200(19) 0.033(2) 0.0219(19) 0.0021(16) 0.0025(15) -0.0005(16)
N7 0.0256(18) 0.040(2) 0.0174(17) 0.0027(15) 0.0067(14) -0.0026(14)
C8 0.0221(19) 0.025(2) 0.0228(18) -0.0025(15) 0.0050(14) -0.0026(15)
C9 0.025(2) 0.027(2) 0.033(2) -0.0052(16) 0.0142(16) -0.0054(16)
C10 0.0184(19) 0.029(2) 0.041(2) -0.0055(17) 0.0053(16) -0.0027(15)
C11 0.0200(19) 0.032(2) 0.032(2) 0.0014(17) 0.0007(15) -0.0009(16)
C12 0.0209(19) 0.029(2) 0.0248(18) 0.0012(16) 0.0037(15) -0.0042(15)
C13 0.0155(18) 0.0254(19) 0.0267(18) -0.0033(15) 0.0064(14) -0.0029(14)
C14 0.0107(16) 0.037(2) 0.0218(18) -0.0015(16) 0.0055(13) -0.0013(15)
C15 0.0254(19) 0.038(2) 0.0206(18) -0.0038(16) 0.0067(15) -0.0035(17)
C16 0.010(2) 0.037(3) 0.020(2) 0.000 0.0052(19) 0.000
C17 0.013(2) 0.043(3) 0.019(3) 0.000 0.002(2) 0.000
N18 0.014(2) 0.036(3) 0.020(2) 0.000 -0.0001(17) 0.000
C19 0.018(3) 0.034(3) 0.025(3) 0.000 0.005(2) 0.000
N20 0.017(2) 0.032(3) 0.032(3) 0.000 0.002(2) 0.000
C21 0.027(3) 0.021(3) 0.037(3) 0.000 -0.007(2) 0.000
C22 0.026(3) 0.026(3) 0.036(3) 0.000 -0.006(2) 0.000
C23 0.043(4) 0.029(3) 0.032(3) 0.000 -0.015(3) 0.000
C24 0.052(4) 0.027(3) 0.024(3) 0.000 0.004(3) 0.000
C25 0.034(3) 0.029(3) 0.025(3) 0.000 0.002(2) 0.000
C26 0.025(3) 0.024(3) 0.023(3) 0.000 -0.004(2) 0.000
N27 0.0176(16) 0.0368(19) 0.0170(15) -0.0009(13) 0.0025(12) -0.0044(13)
O28 0.0343(17) 0.074(2) 0.0235(15) -0.0085(15) 0.0035(12) -0.0076(16)
O29 0.0235(16) 0.097(3) 0.0322(16) 0.0093(17) 0.0050(13) -0.0130(16)
O30 0.0255(15) 0.055(2) 0.0242(14) -0.0018(13) 0.0045(11) -0.0108(13)
Cl31 0.0336(8) 0.0341(8) 0.0471(9) 0.000 0.0160(7) 0.000

loop_
_atom_type_symbol
_atom_type_description
_atom_type_scat_dispersion_real
_atom_type_scat_dispersion_imag
_atom_type_scat_source
C C 0.0033 0.0016 'International Tables Vol C Tables 4.2.6.8 and 6.1.1.4'
H H 0.0000 0.0000 'International Tables Vol C Tables 4.2.6.8 and 6.1.1.4'
N N 0.0061 0.0033 'International Tables Vol C Tables 4.2.6.8 and 6.1.1.4'
O O 0.0106 0.0060 'International Tables Vol C Tables 4.2.6.8 and 6.1.1.4'
Cl Cl 0.1484 0.1585 'International Tables Vol C Tables 4.2.6.8 and 6.1.1.4'

loop_
_geom_angle_atom_site_label_1
_geom_angle_atom_site_label_2
_geom_angle_atom_site_label_3
_geom_angle
_geom_angle_site_symmetry_1
_geom_angle_site_symmetry_3
_geom_angle_publ_flag
C2 C1 H1B 114(5) . . ?
C2 C1 H1A 111(2) . . ?
H1B C1 H1A 109(3) . . ?
C3 C2 C3 119.9(4) . 6 ?
C3 C2 C1 120.0(2) . . ?
C3 C2 C1 120.0(2) 6 . ?
C2 C3 C14 120.4(3) . . ?
C2 C3 C4 119.5(3) . . ?
C14 C3 C4 120.1(3) . . ?
N5 C4 C3 111.7(3) . . ?
N5 C4 H4A 109.3 . . ?
C3 C4 H4A 109.3 . . ?
N5 C4 H4B 109.3 . . ?
C3 C4 H4B 109.3 . . ?
H4A C4 H4B 107.9 . . ?
C6 N5 C13 108.1(3) . . ?
C6 N5 C4 125.0(3) . . ?
C13 N5 C4 126.9(3) . . ?
N7 C6 N5 110.3(3) . . ?
N7 C6 H6 124.9 . . ?
N5 C6 H6 124.9 . . ?
C6 N7 C8 109.2(3) . . ?
C6 N7 H7 112(4) . . ?
C8 N7 H7 139(4) . . ?
N7 C8 C13 106.1(3) . . ?
N7 C8 C9 131.7(3) . . ?
C13 C8 C9 122.2(3) . . ?
C10 C9 C8 116.6(3) . . ?
C10 C9 H9 121.7 . . ?
C8 C9 H9 121.7 . . ?
C9 C10 C11 121.3(4) . . ?
C9 C10 H10 119.4 . . ?
C11 C10 H10 119.4 . . ?
C12 C11 C10 122.0(4) . . ?
C12 C11 H11 119.0 . . ?
C10 C11 H11 119.0 . . ?
C11 C12 C13 117.0(3) . . ?
C11 C12 H12 121.5 . . ?
C13 C12 H12 121.5 . . ?
C8 C13 C12 120.9(3) . . ?
C8 C13 N5 106.3(3) . . ?
C12 C13 N5 132.7(3) . . ?
C3 C14 C16 119.0(3) . . ?
C3 C14 C15 121.0(3) . . ?
C16 C14 C15 119.9(3) . . ?
C14 C15 H15C 109.5 . . ?
C14 C15 H15A 109.5 . . ?
H15C C15 H15A 109.5 . . ?
C14 C15 H15B 109.5 . . ?
H15C C15 H15B 109.5 . . ?
H15A C15 H15B 109.5 . . ?
C14 C16 C14 120.9(4) 6 . ?
C14 C16 C17 119.6(2) 6 . ?
C14 C16 C17 119.6(2) . . ?
N18 C17 C16 112.2(4) . . ?
N18 C17 H17 112(2) . . ?
C16 C17 H17 107(2) . . ?
C19 N18 C26 108.4(4) . . ?
C19 N18 C17 126.9(4) . . ?
C26 N18 C17 124.7(4) . . ?
N20 C19 N18 110.7(5) . . ?
N20 C19 H19 124.7 . . ?
N18 C19 H19 124.7 . . ?
C19 N20 C21 108.4(5) . . ?
C19 N20 H20 128(6) . . ?
C21 N20 H20 124(6) . . ?
C22 C21 N20 132.2(6) . . ?
C22 C21 C26 121.2(6) . . ?
N20 C21 C26 106.6(5) . . ?
C23 C22 C21 117.1(6) . . ?
C23 C22 H22 121.4 . . ?
C21 C22 H22 121.4 . . ?
C22 C23 C24 122.0(5) . . ?
C22 C23 H23 119.0 . . ?
C24 C23 H23 119.0 . . ?
C25 C24 C23 121.6(6) . . ?
C25 C24 H24 119.2 . . ?
C23 C24 H24 119.2 . . ?
C26 C25 C24 116.2(6) . . ?
C26 C25 H25 121.9 . . ?
C24 C25 H25 121.9 . . ?
C25 C26 N18 132.2(5) . . ?
C25 C26 C21 121.8(5) . . ?
N18 C26 C21 105.9(5) . . ?
O28 N27 O29 121.8(3) . . ?
O28 N27 O30 119.7(3) . 1 ?
O29 N27 O30 118.4(3) . 1 ?
O28 N27 O30 119.7(3) . . ?
O29 N27 O30 118.4(3) . . ?

loop_
_geom_bond_atom_site_label_1
_geom_bond_atom_site_label_2
_geom_bond_distance
_geom_bond_site_symmetry_2
_geom_bond_publ_flag
C1 C2 1.517(7) . ?
C1 H1B 0.86(8) . ?
C1 H1A 0.99(4) . ?
C2 C3 1.397(4) . ?
C2 C3 1.397(4) 6 ?
C3 C14 1.401(5) . ?
C3 C4 1.512(5) . ?
C4 N5 1.478(4) . ?
C4 H4A 0.9700 . ?
C4 H4B 0.9700 . ?
N5 C6 1.325(5) . ?
N5 C13 1.399(5) . ?
C6 N7 1.319(5) . ?
C6 H6 0.9300 . ?
N7 C8 1.383(5) . ?
N7 H7 0.67(5) . ?
C8 C13 1.391(5) . ?
C8 C9 1.392(5) . ?
C9 C10 1.377(6) . ?
C9 H9 0.9300 . ?
C10 C11 1.408(5) . ?
C10 H10 0.9300 . ?
C11 C12 1.373(5) . ?
C11 H11 0.9300 . ?
C12 C13 1.393(5) . ?
C12 H12 0.9300 . ?
C14 C16 1.402(5) . ?
C14 C15 1.513(5) . ?
C15 H15C 0.9600 . ?
C15 H15A 0.9600 . ?
C15 H15B 0.9600 . ?
C16 C14 1.402(5) 6 ?
C16 C17 1.511(7) . ?
C17 N18 1.486(6) . ?
C17 H17 0.98(4) . ?
N18 C19 1.334(7) . ?
N18 C26 1.388(7) . ?
C19 N20 1.324(7) . ?
C19 H19 0.9300 . ?
N20 C21 1.386(8) . ?
N20 H20 0.77(8) . ?
C21 C22 1.375(8) . ?
C21 C26 1.410(8) . ?
C22 C23 1.361(9) . ?
C22 H22 0.9300 . ?
C23 C24 1.400(9) . ?
C23 H23 0.9300 . ?
C24 C25 1.387(8) . ?
C24 H24 0.9300 . ?
C25 C26 1.373(8) . ?
C25 H25 0.9300 . ?
N27 O28 1.228(4) . ?
N27 O29 1.238(4) . ?
N27 O30 1.270(4) 1 ?
N27 O30 1.270(4) . ?
O33 O33 1.78(4) 5_566 ?
O34 O34 1.45(4) 5_657 ?

loop_
_geom_hbond_atom_site_label_D
_geom_hbond_atom_site_label_H
_geom_hbond_atom_site_label_A
_geom_hbond_distance_DH
_geom_hbond_distance_HA
_geom_hbond_distance_DA
_geom_hbond_angle_DHA
_geom_hbond_site_symmetry_A
C17 H17 O28 0.98(4) 2.53(4) 3.375(4) 144(3) 7_557
C15 H15A O28 0.96 2.57 3.235(5) 126.1 7_557
C9 H9 O30 0.93 2.58 3.322(4) 137.1 1
C6 H6 O29 0.93 2.34 3.186(5) 151.4 8_455
C4 H4A O28 0.97 2.34 3.301(5) 170.8 8_455
N20 H20 Cl31 0.77(8) 2.29(8) 3.020(5) 160(8) 1_556
N7 H7 O30 0.67(5) 2.06(5) 2.710(4) 163(5) 7_556
N7 H7 O29 0.67(5) 2.45(5) 2.987(5) 139(5) 7_556
